data_7101683
loop_
_publ_author_name
'Fern\'andez, Eduardo J'
'Laguna, Antonio'
'L\'opez-de-Luzuriaga, Jos\'e M'
'Monge, Miguel'
'Nema, Mihai'
'Olmos, M Elena'
'P\'erez, Javier'
'Silvestru, Cristian'

_publ_section_title
;
 Experimental and theoretical evidence of the first Au(i)...Bi(iii)
 interaction.
;
_journal_issue 6
_journal_name_full 'Chemical communications (Cambridge, England)'
_journal_page_first 571
_journal_page_last 573
_journal_paper_doi 10.1039/b613365g
_journal_year 2007
_chemical_formula_sum 'C30.5 H25 Au Bi Cl F10 N2'
_chemical_formula_weight 1050.92
_chemical_name_common 'Compound X'
_chemical_name_systematic
;
?
;
_space_group_IT_number 61
_symmetry_cell_setting orthorhombic
_symmetry_space_group_name_Hall '-P 2ac 2ab'
_symmetry_space_group_name_H-M 'P b c a'
_atom_sites_solution_hydrogens geom
_atom_sites_solution_primary direct
_atom_sites_solution_secondary difmap
_audit_conform_dict_location ftp://ftp.iucr.org/pub/cif_core.dic
_audit_conform_dict_name cif_core.dic
_audit_conform_dict_version 2.3
_audit_creation_date 2006-05-17T09:55:19-00:00
_audit_creation_method 'WinGX routine CIF_UPDATE'
_cell_angle_alpha 90
_cell_angle_beta 90
_cell_angle_gamma 90
_cell_formula_units_Z 8
_cell_length_a 15.6334(2)
_cell_length_b 18.3691(3)
_cell_length_c 23.6070(3)
_cell_measurement_reflns_used 8787
_cell_measurement_temperature 223(2)
_cell_measurement_theta_max 27.88
_cell_measurement_theta_min 5.14
_cell_volume 6779.26(16)
_computing_cell_refinement 'Denzo and scalepack (Otwinowski and Mminor, 1'
_computing_data_collection 'Nonius Kappa CCD'
_computing_data_reduction 'Denzo and scalepack (Otwinowski and Mminor, 1'
_computing_molecular_graphics 'ORTEP-III for Windows'
_computing_publication_material shelxl-97
_computing_structure_refinement 'SHELXL-97 (Sheldrick, 1997)'
_computing_structure_solution 'SHELXS-97 (Sheldrick, 1997)'
_diffrn_ambient_temperature 223(2)
_diffrn_detector_area_resol_mean 9
_diffrn_measured_fraction_theta_full 0.993
_diffrn_measured_fraction_theta_max 0.993
_diffrn_measurement_device '95mm CCD camera on \k-goniostat'
_diffrn_measurement_device_type 'Nonius Kappa CCD'
_diffrn_measurement_method '\w- and \f-scans'
_diffrn_orient_matrix_type 'by Nonius Collect from scalepack cell'
_diffrn_orient_matrix_UB_11 -0.0093647
_diffrn_orient_matrix_UB_12 -0.0284054
_diffrn_orient_matrix_UB_13 0.0356006
_diffrn_orient_matrix_UB_21 0.0563493
_diffrn_orient_matrix_UB_22 0.017297
_diffrn_orient_matrix_UB_23 0.0148567
_diffrn_orient_matrix_UB_31 -0.0287864
_diffrn_orient_matrix_UB_32 0.0430996
_diffrn_orient_matrix_UB_33 0.0175006
_diffrn_radiation_monochromator graphite
_diffrn_radiation_type MoK\a
_diffrn_radiation_wavelength 0.71073
_diffrn_reflns_av_R_equivalents 0.1061
_diffrn_reflns_av_unetI/netI 0.0651
_diffrn_reflns_limit_h_max 20
_diffrn_reflns_limit_h_min -18
_diffrn_reflns_limit_k_max 24
_diffrn_reflns_limit_k_min -24
_diffrn_reflns_limit_l_max 30
_diffrn_reflns_limit_l_min -30
_diffrn_reflns_number 63036
_diffrn_reflns_theta_full 27.88
_diffrn_reflns_theta_max 27.88
_diffrn_reflns_theta_min 0.21
_exptl_absorpt_coefficient_mu 9.665
_exptl_absorpt_correction_T_max 0.26102
_exptl_absorpt_correction_T_min 0.17443
_exptl_absorpt_correction_type multi-scan
_exptl_absorpt_process_details Scalepack
_exptl_crystal_colour colorless
_exptl_crystal_density_diffrn 2.059
_exptl_crystal_density_method 'not measured'
_exptl_crystal_description 'rectangular prism'
_exptl_crystal_F_000 3928
_exptl_crystal_size_max 0.24
_exptl_crystal_size_mid 0.16
_exptl_crystal_size_min 0.16
_refine_diff_density_max 1.323
_refine_diff_density_min -0.788
_refine_diff_density_rms 0.181
_refine_ls_extinction_method none
_refine_ls_goodness_of_fit_ref 1.034
_refine_ls_hydrogen_treatment mixed
_refine_ls_matrix_type full
_refine_ls_number_parameters 428
_refine_ls_number_reflns 8036
_refine_ls_number_restraints 157
_refine_ls_restrained_S_all 1.026
_refine_ls_R_factor_all 0.1023
_refine_ls_R_factor_gt 0.0477
_refine_ls_shift/su_max 0.001
_refine_ls_shift/su_mean 0
_refine_ls_structure_factor_coef Fsqd
_refine_ls_weighting_details 'calc w=1/[\s^2^(Fo^2^)+(0.0391P)^2^+45.8245P] where P=(Fo^2^+2Fc^2^)/3'
_refine_ls_weighting_scheme calc
_refine_ls_wR_factor_gt 0.0933
_refine_ls_wR_factor_ref 0.1097
_reflns_number_gt 4982
_reflns_number_total 8036
_reflns_threshold_expression >2sigma(I)
_cod_data_source_file b613365g.txt
_cod_data_source_block javi8
_cod_depositor_comments
;
The following automatic conversions were performed:
'_symmetry_cell_setting' value 'Orthorhombic' changed to 'orthorhombic'
according to '/home/saulius/struct/CIF-dictionaries/cif_core.dic'
dictionary named 'cif_core.dic' version 2.4.1 from 2010-06-29.

Automatic conversion script
Id: cif_fix_enum 1527 2010-12-29 10:47:43Z saulius 
;
_cod_original_sg_symbol_H-M Pbca
_cod_original_formula_sum 'C30.50 H25 Au Bi Cl F10 N2'
_cod_database_code 7101683

loop_
_symmetry_equiv_pos_as_xyz
'x, y, z'
'-x+1/2, -y, z+1/2'
'x+1/2, -y+1/2, -z'
'-x, y+1/2, -z+1/2'
'-x, -y, -z'
'x-1/2, y, -z-1/2'
'-x-1/2, y-1/2, z'
'x, -y-1/2, z-1/2'

loop_
_atom_site_label
_atom_site_type_symbol
_atom_site_fract_x
_atom_site_fract_y
_atom_site_fract_z
_atom_site_U_iso_or_equiv
_atom_site_adp_type
_atom_site_occupancy
_atom_site_symmetry_multiplicity
_atom_site_calc_flag
_atom_site_refinement_flags
Bi Bi 0.16380(2) 0.381091(16) 0.200203(12) 0.03059(9) Uani 1 1 d .
Au Au -0.00335(2) 0.51543(2) 0.242210(14) 0.04161(11) Uani 1 1 d .
C1 C -0.0804(5) 0.4990(4) 0.1743(3) 0.0353(18) Uani 1 1 d DU
C2 C -0.0717(5) 0.5360(4) 0.1234(3) 0.041(2) Uani 1 1 d DU
C3 C -0.1185(5) 0.5214(5) 0.0755(3) 0.044(2) Uani 1 1 d DU
C4 C -0.1774(6) 0.4673(5) 0.0762(4) 0.048(2) Uani 1 1 d DU
C5 C -0.1916(6) 0.4301(5) 0.1246(4) 0.047(2) Uani 1 1 d DU
C6 C -0.1429(5) 0.4455(5) 0.1721(3) 0.042(2) Uani 1 1 d DU
F1 F -0.0153(4) 0.5925(3) 0.1199(3) 0.0616(16) Uani 1 1 d DU
F2 F -0.1049(4) 0.5588(4) 0.0271(2) 0.0725(18) Uani 1 1 d DU
F3 F -0.2232(4) 0.4515(4) 0.0294(2) 0.0748(19) Uani 1 1 d DU
F4 F -0.2523(4) 0.3773(3) 0.1265(3) 0.0669(17) Uani 1 1 d DU
F5 F -0.1583(3) 0.4027(3) 0.2184(2) 0.0543(14) Uani 1 1 d DU
C11 C 0.0719(5) 0.5368(4) 0.3117(3) 0.042(2) Uani 1 1 d DU
C12 C 0.0536(5) 0.5114(5) 0.3652(4) 0.056(3) Uani 1 1 d DU
C13 C 0.0972(6) 0.5316(6) 0.4130(3) 0.056(3) Uani 1 1 d DU
C14 C 0.1632(6) 0.5806(5) 0.4085(3) 0.048(2) Uani 1 1 d DU
C15 C 0.1852(6) 0.6071(5) 0.3558(3) 0.045(2) Uani 1 1 d DU
C16 C 0.1391(6) 0.5848(5) 0.3101(3) 0.042(2) Uani 1 1 d DU
F6 F -0.0107(4) 0.4627(5) 0.3727(3) 0.099(3) Uani 1 1 d DU
F7 F 0.0761(5) 0.5070(5) 0.4648(3) 0.109(3) Uani 1 1 d DU
F8 F 0.2054(4) 0.6044(4) 0.4547(2) 0.0727(19) Uani 1 1 d DU
F9 F 0.2505(4) 0.6540(3) 0.3518(2) 0.0700(17) Uani 1 1 d DU
F10 F 0.1629(4) 0.6145(3) 0.2596(2) 0.0645(16) Uani 1 1 d DU
C21 C 0.0592(5) 0.3427(4) 0.1420(3) 0.0350(18) Uani 1 1 d DU
C22 C -0.0034(6) 0.3018(5) 0.1702(4) 0.046(2) Uani 1 1 d DU
C23 C -0.0724(6) 0.2732(5) 0.1409(5) 0.057(3) Uani 1 1 d DU
H23 H -0.1135 0.2459 0.1599 0.068 Uiso 1 1 calc R
C24 C -0.0803(7) 0.2853(6) 0.0831(4) 0.064(3) Uani 1 1 d DU
H24 H -0.1262 0.2658 0.0632 0.077 Uiso 1 1 calc R
C25 C -0.0200(6) 0.3264(5) 0.0553(4) 0.053(2) Uani 1 1 d DU
H25 H -0.0258 0.3354 0.0167 0.064 Uiso 1 1 calc R
C26 C 0.0497(6) 0.3543(5) 0.0846(3) 0.043(2) Uani 1 1 d DU
H26 H 0.0907 0.3813 0.0652 0.052 Uiso 1 1 calc R
C27 C 0.0037(6) 0.2907(6) 0.2331(4) 0.052(2) Uani 1 1 d U
H27A H -0.0343 0.2517 0.2447 0.062 Uiso 1 1 calc R
H27B H -0.0134 0.3348 0.2526 0.062 Uiso 1 1 calc R
N1 N 0.0946(5) 0.2716(4) 0.2486(3) 0.0417(17) Uani 1 1 d U
C28 C 0.1077(7) 0.2783(7) 0.3111(4) 0.062(3) Uani 1 1 d U
H28A H 0.0777 0.2398 0.3301 0.093 Uiso 1 1 calc R
H28B H 0.0862 0.3244 0.3239 0.093 Uiso 1 1 calc R
H28C H 0.1677 0.275 0.3196 0.093 Uiso 1 1 calc R
C29 C 0.1133(7) 0.1974(6) 0.2290(5) 0.061(3) Uani 1 1 d U
H29A H 0.1698 0.1838 0.2408 0.092 Uiso 1 1 calc R
H29B H 0.1098 0.1957 0.1884 0.092 Uiso 1 1 calc R
H29C H 0.0724 0.1643 0.245 0.092 Uiso 1 1 calc R
C31 C 0.2705(5) 0.3236(4) 0.1551(3) 0.0307(17) Uani 1 1 d DU
C32 C 0.3063(5) 0.3584(5) 0.1079(3) 0.0369(19) Uani 1 1 d DU
C33 C 0.3741(6) 0.3273(6) 0.0796(4) 0.049(2) Uani 1 1 d DU
H33 H 0.3981 0.3511 0.0486 0.059 Uiso 1 1 calc R
C34 C 0.4064(6) 0.2618(5) 0.0965(4) 0.058(3) Uani 1 1 d DU
H34 H 0.4504 0.2402 0.076 0.069 Uiso 1 1 calc R
C35 C 0.3744(6) 0.2273(5) 0.1441(4) 0.052(2) Uani 1 1 d DU
H35 H 0.3983 0.1838 0.1565 0.063 Uiso 1 1 calc R
C36 C 0.3067(6) 0.2579(5) 0.1729(4) 0.043(2) Uani 1 1 d DU
H36 H 0.2848 0.2345 0.2047 0.052 Uiso 1 1 calc R
C37 C 0.2697(6) 0.4299(5) 0.0875(3) 0.039(2) Uani 1 1 d U
H37A H 0.3152 0.4591 0.0712 0.047 Uiso 1 1 calc R
H37B H 0.2279 0.4205 0.058 0.047 Uiso 1 1 calc R
N2 N 0.2281(4) 0.4712(4) 0.1348(3) 0.0360(16) Uani 1 1 d U
C38 C 0.2951(6) 0.5062(5) 0.1699(4) 0.047(2) Uani 1 1 d U
H38A H 0.3241 0.5426 0.1479 0.07 Uiso 1 1 calc R
H38B H 0.3354 0.4702 0.1822 0.07 Uiso 1 1 calc R
H38C H 0.2691 0.5287 0.2024 0.07 Uiso 1 1 calc R
C39 C 0.1683(6) 0.5256(5) 0.1135(4) 0.053(2) Uani 1 1 d U
H39A H 0.1392 0.5481 0.1448 0.079 Uiso 1 1 calc R
H39B H 0.1272 0.5026 0.0892 0.079 Uiso 1 1 calc R
H39C H 0.199 0.562 0.0926 0.079 Uiso 1 1 calc R
C41 C 0.1894(11) 0.2026(9) 0.0360(7) 0.123(15) Uani 0.5 1 d PD
H41A H 0.241 0.1741 0.0306 0.148 Uiso 0.5 1 calc PR
H41B H 0.1995 0.2376 0.066 0.148 Uiso 0.5 1 calc PR
Cl1 Cl 0.1010(5) 0.1437(4) 0.0545(3) 0.093(2) Uani 0.5 1 d PD
Cl2 Cl 0.1607(4) 0.2506(3) -0.0311(2) 0.0708(17) Uani 0.5 1 d PD

loop_
_atom_site_aniso_label
_atom_site_aniso_U_11
_atom_site_aniso_U_22
_atom_site_aniso_U_33
_atom_site_aniso_U_23
_atom_site_aniso_U_13
_atom_site_aniso_U_12
Bi 0.03514(17) 0.02816(16) 0.02848(15) 0.00007(14) 0.00223(13) -0.00008(15)
Au 0.0463(2) 0.0389(2) 0.03966(19) -0.00302(16) -0.00708(17) 0.00551(18)
C1 0.034(5) 0.033(5) 0.039(4) -0.002(3) -0.002(4) 0.009(3)
C2 0.042(5) 0.034(5) 0.048(4) 0.008(4) -0.006(4) -0.001(4)
C3 0.043(5) 0.049(6) 0.039(4) 0.010(4) -0.003(4) 0.004(4)
C4 0.051(6) 0.052(6) 0.041(4) -0.004(4) -0.009(4) 0.002(4)
C5 0.048(6) 0.044(6) 0.050(4) -0.008(4) 0.004(4) -0.011(4)
C6 0.045(5) 0.043(5) 0.037(4) 0.002(4) 0.006(4) 0.002(4)
F1 0.057(4) 0.050(3) 0.078(4) 0.020(3) -0.012(3) -0.013(3)
F2 0.079(4) 0.087(5) 0.052(3) 0.029(3) -0.010(3) -0.016(4)
F3 0.092(5) 0.080(5) 0.052(3) 0.000(3) -0.027(3) -0.011(4)
F4 0.057(4) 0.069(4) 0.074(4) 0.002(3) -0.007(3) -0.024(3)
F5 0.060(4) 0.057(4) 0.047(3) 0.014(3) 0.010(3) -0.008(3)
C11 0.043(5) 0.044(6) 0.038(4) 0.003(4) -0.001(4) 0.005(4)
C12 0.048(6) 0.070(7) 0.051(5) 0.018(5) -0.006(4) -0.015(5)
C13 0.045(6) 0.089(8) 0.034(4) 0.017(5) 0.004(4) -0.007(5)
C14 0.048(5) 0.065(6) 0.031(4) -0.001(4) -0.006(4) 0.002(4)
C15 0.046(5) 0.046(6) 0.043(4) 0.003(4) -0.001(4) -0.005(4)
C16 0.053(6) 0.041(5) 0.030(4) 0.010(4) 0.000(4) 0.003(4)
F6 0.072(5) 0.142(7) 0.084(5) 0.045(5) -0.018(4) -0.055(5)
F7 0.084(5) 0.196(9) 0.047(3) 0.054(5) 0.004(3) -0.029(5)
F8 0.076(4) 0.101(5) 0.040(3) -0.010(3) -0.017(3) 0.002(4)
F9 0.080(4) 0.064(4) 0.065(4) 0.006(3) -0.011(3) -0.029(3)
F10 0.082(4) 0.074(4) 0.037(3) 0.019(3) 0.001(3) -0.019(4)
C21 0.039(5) 0.024(5) 0.042(4) -0.001(4) -0.001(4) 0.007(4)
C22 0.043(5) 0.042(6) 0.053(5) 0.010(4) -0.008(4) -0.001(4)
C23 0.043(5) 0.048(7) 0.080(6) 0.000(5) -0.013(5) -0.002(5)
C24 0.047(6) 0.070(8) 0.074(6) -0.017(6) -0.018(5) -0.007(5)
C25 0.067(7) 0.053(7) 0.040(5) -0.010(4) -0.014(4) 0.008(5)
C26 0.053(6) 0.034(5) 0.041(4) -0.003(4) -0.003(4) 0.003(4)
C27 0.045(5) 0.056(6) 0.055(5) 0.019(5) 0.006(4) -0.003(5)
N1 0.041(4) 0.041(4) 0.043(4) 0.011(4) -0.003(3) -0.006(4)
C28 0.059(7) 0.087(8) 0.039(5) 0.018(5) 0.000(4) -0.010(6)
C29 0.052(6) 0.043(6) 0.089(8) 0.013(5) -0.005(6) -0.005(5)
C31 0.031(4) 0.029(4) 0.033(4) -0.004(3) -0.006(3) 0.002(3)
C32 0.034(5) 0.044(5) 0.033(4) -0.004(4) 0.000(3) -0.003(4)
C33 0.041(5) 0.066(6) 0.040(5) -0.010(4) 0.000(4) 0.004(4)
C34 0.044(6) 0.069(7) 0.060(6) -0.033(5) 0.001(5) 0.013(5)
C35 0.044(6) 0.046(6) 0.066(6) -0.019(4) -0.014(5) 0.010(4)
C36 0.044(5) 0.036(5) 0.048(5) 0.001(4) -0.009(4) 0.000(4)
C37 0.048(5) 0.043(5) 0.027(4) -0.001(3) 0.005(4) -0.002(4)
N2 0.040(4) 0.031(4) 0.037(4) 0.007(3) 0.002(3) 0.000(3)
C38 0.056(6) 0.037(6) 0.046(5) -0.004(4) 0.003(4) -0.014(5)
C39 0.054(6) 0.038(5) 0.067(6) 0.014(5) 0.003(5) 0.011(5)
C41 0.052(15) 0.092(19) 0.22(3) -0.16(2) -0.045(17) 0.049(14)
Cl1 0.125(6) 0.057(4) 0.096(5) 0.028(4) 0.012(4) 0.017(4)
Cl2 0.085(4) 0.060(3) 0.067(3) 0.009(3) 0.037(3) 0.023(3)

loop_
_atom_type_symbol
_atom_type_description
_atom_type_scat_dispersion_real
_atom_type_scat_dispersion_imag
_atom_type_scat_source
C C 0.0033 0.0016 'International Tables Vol C Tables 4.2.6.8 and 6.1.1.4'
H H 0 0 'International Tables Vol C Tables 4.2.6.8 and 6.1.1.4'
Au Au -2.0133 8.8022 'International Tables Vol C Tables 4.2.6.8 and 6.1.1.4'
Bi Bi -4.1077 10.2566 'International Tables Vol C Tables 4.2.6.8 and 6.1.1.4'
N N 0.0061 0.0033 'International Tables Vol C Tables 4.2.6.8 and 6.1.1.4'
F F 0.0171 0.0103 'International Tables Vol C Tables 4.2.6.8 and 6.1.1.4'
Cl Cl 0.1484 0.1585 'International Tables Vol C Tables 4.2.6.8 and 6.1.1.4'

loop_
_geom_angle_atom_site_label_1
_geom_angle_atom_site_label_2
_geom_angle_atom_site_label_3
_geom_angle
C31 Bi C21 95.9(3)
C31 Bi N2 73.6(2)
C21 Bi N2 97.1(2)
C31 Bi N1 99.0(3)
C21 Bi N1 73.6(3)
N2 Bi N1 167.7(2)
C31 Bi Au 163.55(18)
C21 Bi Au 81.97(19)
N2 Bi Au 90.45(16)
N1 Bi Au 96.06(17)
C1 Au C11 177.2(3)
C1 Au Bi 96.2(2)
C11 Au Bi 86.4(2)
C6 C1 C2 112.6(8)
C6 C1 Au 123.7(6)
C2 C1 Au 123.6(6)
F1 C2 C3 116.3(7)
F1 C2 C1 119.3(7)
C3 C2 C1 124.4(8)
F2 C3 C4 119.4(8)
F2 C3 C2 121.0(8)
C4 C3 C2 119.6(8)
F3 C4 C5 119.8(8)
F3 C4 C3 120.6(7)
C5 C4 C3 119.6(9)
C4 C5 F4 120.4(8)
C4 C5 C6 119.4(8)
F4 C5 C6 120.2(8)
F5 C6 C1 120.1(7)
F5 C6 C5 115.7(7)
C1 C6 C5 124.3(8)
C16 C11 C12 113.6(8)
C16 C11 Au 122.7(6)
C12 C11 Au 123.3(6)
F6 C12 C13 116.1(8)
F6 C12 C11 119.8(8)
C13 C12 C11 124.2(8)
F7 C13 C12 122.5(9)
F7 C13 C14 118.3(8)
C12 C13 C14 119.2(8)
F8 C14 C13 121.2(7)
F8 C14 C15 119.6(7)
C13 C14 C15 119.2(8)
F9 C15 C16 122.8(8)
F9 C15 C14 118.8(8)
C16 C15 C14 118.4(8)
C15 C16 F10 115.3(7)
C15 C16 C11 125.3(7)
F10 C16 C11 119.3(7)
C26 C21 C22 118.3(8)
C26 C21 Bi 129.0(6)
C22 C21 Bi 112.6(6)
C23 C22 C21 120.6(8)
C23 C22 C27 120.0(9)
C21 C22 C27 119.4(8)
C22 C23 C24 120.0(9)
C25 C24 C23 119.8(10)
C24 C25 C26 120.2(9)
C21 C26 C25 121.1(9)
C22 C27 N1 109.9(7)
C29 N1 C28 111.1(8)
C29 N1 C27 109.0(8)
C28 N1 C27 110.4(8)
C29 N1 Bi 120.4(6)
C28 N1 Bi 108.6(6)
C27 N1 Bi 96.2(5)
C36 C31 C32 118.1(8)
C36 C31 Bi 124.4(6)
C32 C31 Bi 117.4(6)
C33 C32 C31 120.2(8)
C33 C32 C37 119.8(8)
C31 C32 C37 120.0(7)
C34 C33 C32 120.6(9)
C33 C34 C35 120.5(9)
C36 C35 C34 119.5(9)
C35 C36 C31 121.0(9)
N2 C37 C32 111.5(6)
C39 N2 C38 110.4(7)
C39 N2 C37 111.6(7)
C38 N2 C37 109.3(7)
C39 N2 Bi 114.4(5)
C38 N2 Bi 103.2(5)
C37 N2 Bi 107.6(5)
Cl1 C41 Cl2 107.7(9)

loop_
_geom_bond_atom_site_label_1
_geom_bond_atom_site_label_2
_geom_bond_distance
Bi C31 2.243(8)
Bi C21 2.249(8)
Bi N2 2.477(7)
Bi N1 2.553(7)
Bi Au 3.7284(5)
Au C1 2.028(8)
Au C11 2.056(9)
C1 C6 1.386(10)
C1 C2 1.389(10)
C2 F1 1.364(9)
C2 C3 1.373(10)
C3 F2 1.350(9)
C3 C4 1.356(11)
C4 F3 1.348(10)
C4 C5 1.349(10)
C5 F4 1.356(9)
C5 C6 1.386(11)
C6 F5 1.368(9)
C11 C16 1.372(10)
C11 C12 1.377(10)
C12 F6 1.358(10)
C12 C13 1.369(11)
C13 F7 1.344(9)
C13 C14 1.375(11)
C14 F8 1.348(10)
C14 C15 1.380(10)
C15 F9 1.339(9)
C15 C16 1.361(11)
C16 F10 1.363(9)
C21 C26 1.380(10)
C21 C22 1.402(10)
C22 C23 1.387(11)
C22 C27 1.501(13)
C23 C24 1.387(12)
C24 C25 1.374(12)
C25 C26 1.389(11)
C27 N1 1.509(12)
N1 C29 1.468(12)
N1 C28 1.497(11)
C31 C36 1.397(10)
C31 C32 1.402(10)
C32 C33 1.378(11)
C32 C37 1.510(12)
C33 C34 1.365(11)
C34 C35 1.382(12)
C35 C36 1.378(11)
C37 N2 1.500(10)
N2 C39 1.457(11)
N2 C38 1.482(11)
C41 Cl1 1.809(16)
C41 Cl2 1.868(17)
